data_7220404
loop_
_publ_author_name
'Wang, Ai'
'Merkens, Carina'
'Englert, Ulli'

_publ_section_title
;
 Interplay of ligand chirality and metal configuration in mononuclear
 complexes and in a coordination polymer of Cr(iii)
;
_journal_issue 23
_journal_name_full CrystEngComm
_journal_page_first 4293
_journal_paper_doi 10.1039/C5CE00586H
_journal_volume 17
_journal_year 2015
_chemical_absolute_configuration rmad
_chemical_formula_moiety 'C18 H34 Cr N5 O2, 2(N O3)'
_chemical_formula_sum 'C18 H34 Cr N7 O8'
_chemical_formula_weight 528.52
_chemical_name_common 3
_chemical_name_systematic
;
 ?
;
_space_group_crystal_system monoclinic
_space_group_IT_number 4
_space_group_name_Hall 'P 2yb'
_space_group_name_H-M_alt 'P 1 21 1'
_symmetry_space_group_name_Hall 'P 2yb'
_symmetry_space_group_name_H-M 'P 1 21 1'
_atom_sites_solution_hydrogens mixed
_audit_creation_method SHELXL-2013
_audit_update_record
;
2015-02-05 deposited with the CCDC.
2015-05-05 downloaded from the CCDC.
;
_cell_angle_alpha 90
_cell_angle_beta 101.113(5)
_cell_angle_gamma 90
_cell_formula_units_Z 2
_cell_length_a 11.171(4)
_cell_length_b 7.283(2)
_cell_length_c 15.335(5)
_cell_measurement_reflns_used 4264
_cell_measurement_temperature 100(2)
_cell_measurement_theta_max 27.89
_cell_measurement_theta_min 2.50
_cell_volume 1224.2(7)
_computing_cell_refinement 'Bruker SAINT'
_computing_data_collection 'Bruker SMART'
_computing_data_reduction 'Bruker SAINT'
_computing_structure_refinement 'SHELXL-2013 (Sheldrick, 2013)'
_computing_structure_solution SHELXS-97
_diffrn_ambient_temperature 100(2)
_diffrn_measured_fraction_theta_full 0.996
_diffrn_measured_fraction_theta_max 0.969
_diffrn_measurement_device_type 'CCD area detector'
_diffrn_measurement_method '\w scans'
_diffrn_radiation_monochromator 'multilayer optics'
_diffrn_radiation_type MoK\a
_diffrn_radiation_wavelength 0.71073
_diffrn_reflns_av_R_equivalents 0.0514
_diffrn_reflns_av_unetI/netI 0.0682
_diffrn_reflns_laue_measured_fraction_full 0.996
_diffrn_reflns_laue_measured_fraction_max 0.969
_diffrn_reflns_limit_h_max 15
_diffrn_reflns_limit_h_min -15
_diffrn_reflns_limit_k_max 10
_diffrn_reflns_limit_k_min -10
_diffrn_reflns_limit_l_max 21
_diffrn_reflns_limit_l_min -21
_diffrn_reflns_number 18562
_diffrn_reflns_point_group_measured_fraction_full 0.995
_diffrn_reflns_point_group_measured_fraction_max 0.945
_diffrn_reflns_theta_full 25.242
_diffrn_reflns_theta_max 30.504
_diffrn_reflns_theta_min 2.501
_diffrn_source 'Incoatec microsource'
_exptl_absorpt_coefficient_mu 0.524
_exptl_absorpt_correction_T_max 0.7461
_exptl_absorpt_correction_T_min 0.6452
_exptl_absorpt_correction_type multi-scan
_exptl_absorpt_process_details SADABS
_exptl_crystal_colour orange
_exptl_crystal_density_diffrn 1.434
_exptl_crystal_description rod
_exptl_crystal_F_000 558
_exptl_crystal_size_max 0.250
_exptl_crystal_size_mid 0.060
_exptl_crystal_size_min 0.040
_refine_diff_density_max 1.562
_refine_diff_density_min -0.783
_refine_diff_density_rms 0.110
_refine_ls_abs_structure_details
;
 Flack x determined using 2492 quotients [(I+)-(I-)]/[(I+)+(I-)]
 (Parsons and Flack (2004), Acta Cryst. A60, s61).
;
_refine_ls_abs_structure_Flack 0.032(12)
_refine_ls_extinction_method none
_refine_ls_goodness_of_fit_ref 1.083
_refine_ls_hydrogen_treatment mixed
_refine_ls_matrix_type full
_refine_ls_number_parameters 322
_refine_ls_number_reflns 7054
_refine_ls_number_restraints 43
_refine_ls_restrained_S_all 1.087
_refine_ls_R_factor_all 0.0712
_refine_ls_R_factor_gt 0.0638
_refine_ls_shift/su_max 0.006
_refine_ls_shift/su_mean 0.000
_refine_ls_structure_factor_coef Fsqd
_refine_ls_weighting_details
;
 w=1/[\s^2^(Fo^2^)+(0.0800P)^2^+1.5000P]
 where P=(Fo^2^+2Fc^2^)/3
;
_refine_ls_weighting_scheme calc
_refine_ls_wR_factor_gt 0.1646
_refine_ls_wR_factor_ref 0.1697
_reflns_Friedel_coverage 0.820
_reflns_friedel_fraction_full 0.995
_reflns_friedel_fraction_max 0.918
_reflns_number_gt 6285
_reflns_number_total 7054
_reflns_threshold_expression 'I > 2\s(I)'
_cod_data_source_file c5ce00586h2.cif
_cod_data_source_block 3
_cod_depositor_comments 'Adding full bibliography for 7220402--7220408.cif.'
_cod_original_cell_volume 1224.3(7)
_cod_database_code 7220404
_shelx_space_group_comment
;
The symmetry employed for this shelxl refinement is uniquely defined
by the following loop, which should always be used as a source of
symmetry information in preference to the above space-group names.
They are only intended as comments.
;
_shelx_estimated_absorpt_t_min 0.880
_shelx_estimated_absorpt_t_max 0.979
_shelxl_version_number 2013-2

loop_
_space_group_symop_operation_xyz
'x, y, z'
'-x, y+1/2, -z'

loop_
_atom_site_label
_atom_site_type_symbol
_atom_site_fract_x
_atom_site_fract_y
_atom_site_fract_z
_atom_site_U_iso_or_equiv
_atom_site_adp_type
_atom_site_occupancy
_atom_site_site_symmetry_order
_atom_site_calc_flag
_atom_site_refinement_flags_posn
_atom_site_refinement_flags_adp
_atom_site_refinement_flags_occupancy
_atom_site_disorder_assembly
_atom_site_disorder_group
Cr1 Cr 0.32118(6) 0.24850(10) 0.22917(4) 0.01317(17) Uani 1 1 d . . . . .
O1 O 0.1737(3) 0.3982(5) 0.1958(2) 0.0156(7) Uani 1 1 d . . . . .
O2 O 0.3383(3) 0.2407(7) 0.1052(2) 0.0187(6) Uani 1 1 d . . . . .
O3 O -0.3745(4) 0.2367(11) 0.0073(3) 0.0488(14) Uani 1 1 d . . . . .
O4 O -0.3847(4) 0.2781(5) -0.1339(2) 0.0249(8) Uani 1 1 d . . . . .
O5 O -0.2236(4) 0.3624(6) -0.0399(3) 0.0318(9) Uani 1 1 d . . . . .
N1 N 0.2918(3) 0.2490(8) 0.3589(2) 0.0178(7) Uani 1 1 d D . . . .
H1D H 0.362(4) 0.194(7) 0.399(3) 0.021 Uiso 1 1 d D U . . .
H1E H 0.280(5) 0.377(3) 0.375(4) 0.021 Uiso 1 1 d D U . . .
N2 N 0.2155(4) 0.0139(6) 0.2205(3) 0.0168(8) Uani 1 1 d D . . . .
H2D H 0.135(3) 0.050(8) 0.187(3) 0.020 Uiso 1 1 d D U . . .
H2E H 0.241(5) -0.090(6) 0.187(3) 0.020 Uiso 1 1 d D U . . .
N3 N 0.4370(4) 0.4734(6) 0.2537(3) 0.0172(8) Uani 1 1 d D . . . .
H3D H 0.429(5) 0.541(7) 0.197(2) 0.021 Uiso 1 1 d D U . . .
H3E H 0.414(5) 0.561(6) 0.297(3) 0.021 Uiso 1 1 d D U . . .
N4 N 0.4834(4) 0.1016(6) 0.2544(3) 0.0195(9) Uani 1 1 d D . . . .
H4D H 0.513(6) 0.056(8) 0.3157(16) 0.023 Uiso 1 1 d D U . . .
H4E H 0.475(6) -0.009(5) 0.217(3) 0.023 Uiso 1 1 d D U . . .
N5 N 0.0425(4) 0.5548(7) -0.1044(3) 0.0240(9) Uani 1 1 d . . . . .
N6 N -0.3277(4) 0.2946(6) -0.0534(3) 0.0207(9) Uani 1 1 d . . . . .
C1 C 0.1816(4) 0.1349(7) 0.3606(3) 0.0183(9) Uani 1 1 d . . . . .
H1 H 0.1086 0.2010 0.3270 0.022 Uiso 1 1 calc R U . . .
C2 C 0.1985(4) -0.0408(7) 0.3113(3) 0.0169(9) Uani 1 1 d . . . . .
H2 H 0.2750 -0.1018 0.3425 0.020 Uiso 1 1 calc R U . . .
C3 C 0.0923(5) -0.1737(8) 0.3102(4) 0.0231(10) Uani 1 1 d . . . . .
H3A H 0.0178 -0.1221 0.2727 0.028 Uiso 1 1 calc R U . . .
H3B H 0.1108 -0.2916 0.2835 0.028 Uiso 1 1 calc R U . . .
C4 C 0.0687(5) -0.2089(8) 0.4037(4) 0.0265(12) Uani 1 1 d . . . . .
H4A H -0.0045 -0.2875 0.3999 0.032 Uiso 1 1 calc R U . . .
H4B H 0.1390 -0.2754 0.4389 0.032 Uiso 1 1 calc R U . . .
C5 C 0.0494(5) -0.0309(9) 0.4503(4) 0.0265(11) Uani 1 1 d . . . . .
H5A H 0.0371 -0.0578 0.5113 0.032 Uiso 1 1 calc R U . . .
H5B H -0.0247 0.0313 0.4179 0.032 Uiso 1 1 calc R U . . .
C6 C 0.1605(5) 0.0965(8) 0.4547(4) 0.0243(11) Uani 1 1 d . . . . .
H6A H 0.1460 0.2135 0.4839 0.029 Uiso 1 1 calc R U . . .
H6B H 0.2338 0.0377 0.4903 0.029 Uiso 1 1 calc R U . . .
C7 C 0.5662(5) 0.4088(8) 0.2816(3) 0.0218(10) Uani 1 1 d . . . . .
H7 H 0.5813 0.3847 0.3470 0.026 Uiso 1 1 calc R U . . .
C8 C 0.5808(4) 0.2274(9) 0.2347(3) 0.0211(10) Uani 1 1 d . . . . .
H8 H 0.5650 0.2507 0.1692 0.025 Uiso 1 1 calc R U . . .
C9 C 0.7101(5) 0.1555(10) 0.2623(4) 0.0292(13) Uani 1 1 d . . . . .
H9A H 0.7188 0.0396 0.2303 0.035 Uiso 1 1 calc R U . . .
H9B H 0.7272 0.1293 0.3268 0.035 Uiso 1 1 calc R U . . .
C10 C 0.8011(5) 0.2962(11) 0.2411(4) 0.0377(18) Uani 1 1 d . . . . .
H10A H 0.7874 0.3164 0.1761 0.045 Uiso 1 1 calc R U . . .
H10B H 0.8851 0.2490 0.2607 0.045 Uiso 1 1 calc R U . . .
C11 C 0.7871(5) 0.4783(12) 0.2880(4) 0.0414(18) Uani 1 1 d . . . . .
H11A H 0.8090 0.4600 0.3531 0.050 Uiso 1 1 calc R U . . .
H11B H 0.8443 0.5696 0.2712 0.050 Uiso 1 1 calc R U . . .
C12 C 0.6579(5) 0.5526(10) 0.2642(4) 0.0303(13) Uani 1 1 d . . . . .
H12A H 0.6398 0.5879 0.2007 0.036 Uiso 1 1 calc R U . . .
H12B H 0.6506 0.6637 0.3000 0.036 Uiso 1 1 calc R U . . .
C13 C 0.0016(4) 0.5475(7) 0.1117(3) 0.0198(9) Uani 1 1 d . . . . .
H13A H -0.0235 0.5448 0.1695 0.030 Uiso 1 1 calc R U . . .
H13B H -0.0608 0.4878 0.0671 0.030 Uiso 1 1 calc R U . . .
H13C H 0.0116 0.6752 0.0943 0.030 Uiso 1 1 calc R U . . .
C14 C 0.1198(4) 0.4482(7) 0.1183(3) 0.0156(9) Uani 1 1 d . . . . .
C15 C 0.1670(4) 0.4161(7) 0.0398(3) 0.0151(8) Uani 1 1 d . . . . .
C16 C 0.2730(4) 0.3126(7) 0.0369(3) 0.0170(9) Uani 1 1 d . . . . .
C17 C 0.3144(4) 0.2736(8) -0.0497(3) 0.0189(10) Uani 1 1 d . . . . .
H17A H 0.3979 0.2255 -0.0370 0.028 Uiso 1 1 calc R U . . .
H17B H 0.3122 0.3873 -0.0841 0.028 Uiso 1 1 calc R U . . .
H17C H 0.2600 0.1827 -0.0839 0.028 Uiso 1 1 calc R U . . .
C18 C 0.0997(4) 0.4929(7) -0.0407(3) 0.0170(9) Uani 1 1 d . . . . .
O6 O 0.3588(4) 0.6221(6) 0.4122(3) 0.0311(9) Uiso 1 1 d D . . . .
O7A O 0.4044(9) 0.6391(16) 0.5528(6) 0.0647(17) Uiso 0.674(9) 1 d D U P A 1
O8A O 0.5457(8) 0.6026(17) 0.4793(7) 0.0647(17) Uiso 0.674(9) 1 d D U P A 1
N7A N 0.4352(7) 0.6180(13) 0.4805(5) 0.0304(15) Uiso 0.674(9) 1 d D U P A 1
O7B O 0.5425(14) 0.718(3) 0.4428(12) 0.0647(17) Uiso 0.326(9) 1 d D U P A 2
O8B O 0.4705(18) 0.587(3) 0.5454(10) 0.0647(17) Uiso 0.326(9) 1 d D U P A 2
N7B N 0.4533(13) 0.654(3) 0.4668(10) 0.0304(15) Uiso 0.326(9) 1 d D U P A 2

loop_
_atom_site_aniso_label
_atom_site_aniso_U_11
_atom_site_aniso_U_22
_atom_site_aniso_U_33
_atom_site_aniso_U_23
_atom_site_aniso_U_13
_atom_site_aniso_U_12
Cr1 0.0144(3) 0.0122(3) 0.0129(3) 0.0010(3) 0.0024(2) 0.0003(3)
O1 0.0156(15) 0.0170(18) 0.0137(15) 0.0001(13) 0.0016(12) 0.0008(13)
O2 0.0190(14) 0.0208(16) 0.0161(14) 0.0006(18) 0.0028(11) 0.0015(18)
O3 0.033(2) 0.087(4) 0.030(2) 0.022(3) 0.0147(16) 0.006(3)
O4 0.0351(19) 0.017(2) 0.0207(16) -0.0029(14) 0.0003(14) -0.0025(15)
O5 0.027(2) 0.030(2) 0.035(2) 0.0086(18) -0.0038(17) -0.0064(17)
N1 0.0223(17) 0.0144(16) 0.0158(16) -0.001(2) 0.0014(13) -0.002(2)
N2 0.0199(19) 0.015(2) 0.0154(18) -0.0037(15) 0.0038(15) 0.0001(15)
N3 0.021(2) 0.015(2) 0.0163(18) 0.0022(15) 0.0030(15) -0.0039(16)
N4 0.017(2) 0.019(2) 0.021(2) 0.0036(17) 0.0019(16) 0.0032(16)
N5 0.022(2) 0.027(2) 0.021(2) 0.0024(18) -0.0001(16) -0.0015(18)
N6 0.0220(19) 0.019(2) 0.0206(19) 0.0029(15) 0.0031(15) 0.0031(15)
C1 0.018(2) 0.015(2) 0.021(2) -0.0014(18) 0.0024(17) -0.0015(17)
C2 0.017(2) 0.018(2) 0.016(2) -0.0021(17) 0.0025(16) -0.0016(17)
C3 0.024(2) 0.021(2) 0.025(2) 0.000(2) 0.007(2) -0.009(2)
C4 0.029(3) 0.029(3) 0.023(2) 0.000(2) 0.0071(19) -0.013(2)
C5 0.030(3) 0.032(3) 0.021(2) -0.002(2) 0.013(2) -0.008(2)
C6 0.034(3) 0.022(3) 0.018(2) -0.0022(19) 0.007(2) -0.008(2)
C7 0.018(2) 0.032(3) 0.015(2) -0.001(2) 0.0023(17) -0.002(2)
C8 0.0177(19) 0.027(3) 0.019(2) -0.004(2) 0.0026(15) 0.000(2)
C9 0.021(2) 0.047(4) 0.019(2) -0.005(2) 0.0046(19) 0.006(2)
C10 0.017(2) 0.067(5) 0.030(3) -0.013(3) 0.008(2) -0.005(3)
C11 0.022(3) 0.075(5) 0.030(3) -0.021(3) 0.011(2) -0.017(3)
C12 0.028(3) 0.039(3) 0.027(3) -0.008(2) 0.011(2) -0.015(2)
C13 0.020(2) 0.019(2) 0.020(2) -0.0019(18) 0.0025(17) 0.0038(19)
C14 0.017(2) 0.015(2) 0.014(2) 0.0000(16) 0.0017(16) -0.0010(16)
C15 0.016(2) 0.018(2) 0.0111(19) 0.0005(16) 0.0022(15) 0.0007(17)
C16 0.017(2) 0.020(2) 0.015(2) 0.0007(16) 0.0037(16) -0.0014(17)
C17 0.021(2) 0.027(3) 0.0090(17) 0.0041(19) 0.0052(14) 0.002(2)
C18 0.017(2) 0.020(2) 0.013(2) -0.0018(17) 0.0030(16) -0.0007(17)

loop_
_atom_type_symbol
_atom_type_description
_atom_type_scat_dispersion_real
_atom_type_scat_dispersion_imag
_atom_type_scat_source
C C 0.0033 0.0016 'International Tables Vol C Tables 4.2.6.8 and 6.1.1.4'
H H 0.0000 0.0000 'International Tables Vol C Tables 4.2.6.8 and 6.1.1.4'
N N 0.0061 0.0033 'International Tables Vol C Tables 4.2.6.8 and 6.1.1.4'
O O 0.0106 0.0060 'International Tables Vol C Tables 4.2.6.8 and 6.1.1.4'
Cr Cr 0.3209 0.6236 'International Tables Vol C Tables 4.2.6.8 and 6.1.1.4'

loop_
_geom_angle_atom_site_label_1
_geom_angle_atom_site_label_2
_geom_angle_atom_site_label_3
_geom_angle
O2 Cr1 O1 89.82(15)
O2 Cr1 N2 94.33(17)
O1 Cr1 N2 90.13(17)
O2 Cr1 N4 85.43(17)
O1 Cr1 N4 174.47(17)
N2 Cr1 N4 93.05(18)
O2 Cr1 N3 91.42(17)
O1 Cr1 N3 94.11(16)
N2 Cr1 N3 172.86(17)
N4 Cr1 N3 83.2(2)
O2 Cr1 N1 176.28(17)
O1 Cr1 N1 88.25(16)
N2 Cr1 N1 82.50(19)
N4 Cr1 N1 96.65(18)
N3 Cr1 N1 91.89(18)
C14 O1 Cr1 128.6(3)
C16 O2 Cr1 130.1(3)
C1 N1 Cr1 107.5(3)
C1 N1 H1D 109(4)
Cr1 N1 H1D 110(4)
C1 N1 H1E 112(4)
Cr1 N1 H1E 107(4)
H1D N1 H1E 111(4)
C2 N2 Cr1 109.5(3)
C2 N2 H2D 107(4)
Cr1 N2 H2D 105(4)
C2 N2 H2E 113(4)
Cr1 N2 H2E 117(4)
H2D N2 H2E 105(3)
C7 N3 Cr1 109.6(3)
C7 N3 H3D 109(3)
Cr1 N3 H3D 107(4)
C7 N3 H3E 112(4)
Cr1 N3 H3E 113(4)
H3D N3 H3E 106(3)
C8 N4 Cr1 106.8(3)
C8 N4 H4D 106(4)
Cr1 N4 H4D 118(4)
C8 N4 H4E 112(4)
Cr1 N4 H4E 109(4)
H4D N4 H4E 105(3)
O3 N6 O5 122.0(5)
O3 N6 O4 119.6(5)
O5 N6 O4 118.3(4)
N1 C1 C2 106.2(4)
N1 C1 C6 113.3(4)
C2 C1 C6 111.9(4)
N1 C1 H1 108.4
C2 C1 H1 108.4
C6 C1 H1 108.4
N2 C2 C1 106.9(4)
N2 C2 C3 113.3(4)
C1 C2 C3 111.6(4)
N2 C2 H2 108.3
C1 C2 H2 108.3
C3 C2 H2 108.3
C4 C3 C2 111.7(4)
C4 C3 H3A 109.3
C2 C3 H3A 109.3
C4 C3 H3B 109.3
C2 C3 H3B 109.3
H3A C3 H3B 107.9
C5 C4 C3 111.4(5)
C5 C4 H4A 109.3
C3 C4 H4A 109.3
C5 C4 H4B 109.3
C3 C4 H4B 109.3
H4A C4 H4B 108.0
C4 C5 C6 110.4(4)
C4 C5 H5A 109.6
C6 C5 H5A 109.6
C4 C5 H5B 109.6
C6 C5 H5B 109.6
H5A C5 H5B 108.1
C1 C6 C5 109.7(4)
C1 C6 H6A 109.7
C5 C6 H6A 109.7
C1 C6 H6B 109.7
C5 C6 H6B 109.7
H6A C6 H6B 108.2
N3 C7 C12 112.1(5)
N3 C7 C8 108.7(4)
C12 C7 C8 112.0(4)
N3 C7 H7 107.9
C12 C7 H7 107.9
C8 C7 H7 107.9
N4 C8 C9 115.0(5)
N4 C8 C7 106.6(4)
C9 C8 C7 110.4(4)
N4 C8 H8 108.2
C9 C8 H8 108.2
C7 C8 H8 108.2
C8 C9 C10 110.3(5)
C8 C9 H9A 109.6
C10 C9 H9A 109.6
C8 C9 H9B 109.6
C10 C9 H9B 109.6
H9A C9 H9B 108.1
C9 C10 C11 110.5(5)
C9 C10 H10A 109.6
C11 C10 H10A 109.6
C9 C10 H10B 109.6
C11 C10 H10B 109.6
H10A C10 H10B 108.1
C12 C11 C10 112.0(5)
C12 C11 H11A 109.2
C10 C11 H11A 109.2
C12 C11 H11B 109.2
C10 C11 H11B 109.2
H11A C11 H11B 107.9
C11 C12 C7 110.7(6)
C11 C12 H12A 109.5
C7 C12 H12A 109.5
C11 C12 H12B 109.5
C7 C12 H12B 109.5
H12A C12 H12B 108.1
C14 C13 H13A 109.5
C14 C13 H13B 109.5
H13A C13 H13B 109.5
C14 C13 H13C 109.5
H13A C13 H13C 109.5
H13B C13 H13C 109.5
O1 C14 C15 123.7(4)
O1 C14 C13 117.0(4)
C15 C14 C13 119.3(4)
C16 C15 C14 124.4(4)
C16 C15 C18 119.1(4)
C14 C15 C18 116.6(4)
O2 C16 C15 123.2(4)
O2 C16 C17 114.9(4)
C15 C16 C17 121.9(4)
C16 C17 H17A 109.5
C16 C17 H17B 109.5
H17A C17 H17B 109.5
C16 C17 H17C 109.5
H17A C17 H17C 109.5
H17B C17 H17C 109.5
N5 C18 C15 178.0(5)
O6 N7A O7A 120.0(8)
O6 N7A O8A 121.6(8)
O7A N7A O8A 118.3(9)
O7B N7B O6 120.6(14)
O7B N7B O8B 116.5(14)
O6 N7B O8B 121.3(14)

loop_
_geom_bond_atom_site_label_1
_geom_bond_atom_site_label_2
_geom_bond_distance
Cr1 O2 1.948(3)
Cr1 O1 1.959(4)
Cr1 N2 2.066(4)
Cr1 N4 2.076(4)
Cr1 N3 2.077(4)
Cr1 N1 2.078(4)
O1 C14 1.277(6)
O2 C16 1.268(6)
O3 N6 1.228(6)
O4 N6 1.280(5)
O5 N6 1.243(6)
N1 C1 1.490(7)
N1 H1D 0.984(14)
N1 H1E 0.980(14)
N2 C2 1.495(6)
N2 H2D 0.985(14)
N2 H2E 0.990(14)
N3 C7 1.500(7)
N3 H3D 0.986(14)
N3 H3E 0.992(14)
N4 C8 1.497(7)
N4 H4D 0.992(14)
N4 H4E 0.984(14)
N5 C18 1.150(7)
C1 C2 1.517(7)
C1 C6 1.531(7)
C1 H1 1.0000
C2 C3 1.529(7)
C2 H2 1.0000
C3 C4 1.529(7)
C3 H3A 0.9900
C3 H3B 0.9900
C4 C5 1.516(8)
C4 H4A 0.9900
C4 H4B 0.9900
C5 C6 1.541(8)
C5 H5A 0.9900
C5 H5B 0.9900
C6 H6A 0.9900
C6 H6B 0.9900
C7 C12 1.524(8)
C7 C8 1.528(8)
C7 H7 1.0000
C8 C9 1.518(7)
C8 H8 1.0000
C9 C10 1.522(9)
C9 H9A 0.9900
C9 H9B 0.9900
C10 C11 1.531(10)
C10 H10A 0.9900
C10 H10B 0.9900
C11 C12 1.519(9)
C11 H11A 0.9900
C11 H11B 0.9900
C12 H12A 0.9900
C12 H12B 0.9900
C13 C14 1.492(7)
C13 H13A 0.9800
C13 H13B 0.9800
C13 H13C 0.9800
C14 C15 1.422(6)
C15 C16 1.411(7)
C15 C18 1.431(6)
C16 C17 1.515(6)
C17 H17A 0.9800
C17 H17B 0.9800
C17 H17C 0.9800
O6 N7A 1.217(8)
O6 N7B 1.236(13)
O7A N7A 1.233(11)
O8A N7A 1.243(11)
O7B N7B 1.220(15)
O8B N7B 1.280(15)
